data_4316229
loop_
_publ_author_name
'Yu-Rong Qin'
'Qin-Yu Zhu'
'Li-Bin Huo'
'Zheng Shi'
'Guo-Qing Bian'
'Jie Dai'

_publ_section_title
;
 Tetrathiafulvalene-Tetracarboxylate: An Intriguing Building Block with
 Versatility in Coordination Structures and Redox Properties
;
_journal_name_full 'Inorganic Chemistry'
_journal_page_first 7372
_journal_page_last 7381
_journal_paper_doi 10.1021/ic100546r
_journal_volume 49
_journal_year 2010
_chemical_formula_moiety 'C17 H12 Mn N2 O6 S2, H2 O'
_chemical_formula_sum 'C17 H14 Mn N2 O7 S2'
_chemical_formula_weight 477.36
_chemical_name_systematic
; 
 ? 
;
_space_group_IT_number 14
_symmetry_cell_setting monoclinic
_symmetry_space_group_name_Hall '-P 2yn'
_symmetry_space_group_name_H-M 'P 1 21/n 1'
_atom_sites_solution_hydrogens geom
_atom_sites_solution_primary direct
_atom_sites_solution_secondary difmap
_audit_creation_method SHELXL-97
_cell_angle_alpha 90.00
_cell_angle_beta 109.547(3)
_cell_angle_gamma 90.00
_cell_formula_units_Z 4
_cell_length_a 8.8823(11)
_cell_length_b 21.903(3)
_cell_length_c 10.1255(13)
_cell_measurement_reflns_used 7668
_cell_measurement_temperature 223(2)
_cell_measurement_theta_max 27.5
_cell_measurement_theta_min 3.0
_cell_volume 1856.4(4)
_computing_structure_refinement 'SHELXL-97 (Sheldrick, 1997)'
_computing_structure_solution 'SHELXS-97 (Sheldrick, 1990)'
_diffrn_ambient_temperature 223(2)
_diffrn_detector_area_resol_mean 14.63
_diffrn_measured_fraction_theta_full 0.987
_diffrn_measured_fraction_theta_max 0.987
_diffrn_measurement_device_type 'Rigaku Mercury'
_diffrn_measurement_method \w
_diffrn_radiation_monochromator graphite
_diffrn_radiation_source 'fine-focus sealed tube'
_diffrn_radiation_type MoK\a
_diffrn_radiation_wavelength 0.71075
_diffrn_reflns_av_R_equivalents 0.0447
_diffrn_reflns_av_sigmaI/netI 0.0626
_diffrn_reflns_limit_h_max 11
_diffrn_reflns_limit_h_min -10
_diffrn_reflns_limit_k_max 23
_diffrn_reflns_limit_k_min -27
_diffrn_reflns_limit_l_max 10
_diffrn_reflns_limit_l_min -13
_diffrn_reflns_number 10641
_diffrn_reflns_theta_full 27.49
_diffrn_reflns_theta_max 27.49
_diffrn_reflns_theta_min 3.06
_exptl_absorpt_coefficient_mu 0.981
_exptl_absorpt_correction_T_max 0.907
_exptl_absorpt_correction_T_min 0.889
_exptl_absorpt_correction_type multi-scan
_exptl_absorpt_process_details 'Jacobson, R. (1998) Private communication'
_exptl_crystal_colour Red
_exptl_crystal_density_diffrn 1.708
_exptl_crystal_density_method 'not measured'
_exptl_crystal_description Block
_exptl_crystal_F_000 972
_exptl_crystal_size_max 0.30
_exptl_crystal_size_mid 0.10
_exptl_crystal_size_min 0.10
_refine_diff_density_max 0.434
_refine_diff_density_min -0.487
_refine_diff_density_rms 0.131
_refine_ls_extinction_coef 0.0064(7)
_refine_ls_extinction_expression Fc^*^=kFc[1+0.001xFc^2^\l^3^/sin(2\q)]^-1/4^
_refine_ls_extinction_method SHELXL
_refine_ls_goodness_of_fit_ref 1.079
_refine_ls_hydrogen_treatment mixed
_refine_ls_matrix_type full
_refine_ls_number_parameters 288
_refine_ls_number_reflns 4206
_refine_ls_number_restraints 4
_refine_ls_restrained_S_all 1.079
_refine_ls_R_factor_all 0.0844
_refine_ls_R_factor_gt 0.0527
_refine_ls_shift/su_max 0.001
_refine_ls_shift/su_mean 0.000
_refine_ls_structure_factor_coef Fsqd
_refine_ls_weighting_details 'calc w=1/[\s^2^(Fo^2^)+(0.0513P)^2^+0.0000P] where P=(Fo^2^+2Fc^2^)/3'
_refine_ls_weighting_scheme calc
_refine_ls_wR_factor_gt 0.1024
_refine_ls_wR_factor_ref 0.1135
_reflns_number_gt 3023
_reflns_number_total 4206
_reflns_threshold_expression >2sigma(I)
_cod_data_source_file ic100546r_si_002_1.cif
_cod_data_source_block l
_cod_original_cell_volume 1856.3(4)
_cod_original_sg_symbol_Hall '-P 2yn '
_cod_original_sg_symbol_H-M 'P 21/n '
_cod_database_code 4316229

loop_
_symmetry_equiv_pos_as_xyz
'x, y, z'
'-x+1/2, y+1/2, -z+1/2'
'-x, -y, -z'
'x-1/2, -y-1/2, z-1/2'

loop_
_atom_site_label
_atom_site_type_symbol
_atom_site_fract_x
_atom_site_fract_y
_atom_site_fract_z
_atom_site_U_iso_or_equiv
_atom_site_adp_type
_atom_site_occupancy
_atom_site_symmetry_multiplicity
_atom_site_calc_flag
_atom_site_refinement_flags
_atom_site_disorder_assembly
_atom_site_disorder_group
Mn1 Mn 0.45227(5) 0.220813(19) 0.82117(5) 0.02306(15) Uani 1 1 d . . .
S1 S 0.76079(9) 0.45902(3) 0.91690(10) 0.0300(2) Uani 1 1 d . . .
S2 S 1.08547(9) 0.40565(3) 1.01697(10) 0.0300(2) Uani 1 1 d . . .
O1 O 0.6373(2) 0.28708(9) 0.8775(2) 0.0315(6) Uani 1 1 d . . .
O4 O 1.0411(3) 0.26551(10) 0.9324(3) 0.0374(6) Uani 1 1 d . . .
O7 O 0.7259(4) 0.32572(14) 0.6077(4) 0.0505(7) Uani 1 1 d D . .
O2 O 0.4962(3) 0.37333(10) 0.8618(3) 0.0369(6) Uani 1 1 d . . .
O5 O 0.4766(4) 0.21904(14) 1.0454(3) 0.0436(7) Uani 1 1 d . . .
O6 O 0.2585(3) 0.29012(10) 0.7918(3) 0.0283(5) Uani 1 1 d D . .
O3 O 0.9485(3) 0.26395(9) 1.1108(2) 0.0293(5) Uani 1 1 d . . .
N1 N 0.2926(3) 0.13705(11) 0.7752(3) 0.0269(6) Uani 1 1 d . . .
N2 N 0.6170(3) 0.13979(11) 0.8693(3) 0.0275(6) Uani 1 1 d . . .
C1 C 0.7771(3) 0.37922(12) 0.9337(3) 0.0222(6) Uani 1 1 d . . .
C3 C 0.9672(3) 0.47235(13) 0.9863(4) 0.0266(7) Uani 1 1 d . . .
C16 C 0.3860(4) -0.02965(15) 0.8011(4) 0.0342(8) Uani 1 1 d . . .
H16 H 0.3335 -0.0676 0.7846 0.041 Uiso 1 1 calc R . .
C15 C 0.5438(4) 0.08428(13) 0.8482(3) 0.0239(7) Uani 1 1 d . . .
C2 C 0.9239(3) 0.35582(13) 0.9802(3) 0.0221(6) Uani 1 1 d . . .
C14 C 0.6305(4) 0.02924(14) 0.8751(3) 0.0291(7) Uani 1 1 d . . .
C9 C 0.2936(4) 0.02577(14) 0.7736(4) 0.0291(7) Uani 1 1 d . . .
C5 C 0.9730(3) 0.28931(13) 1.0095(3) 0.0247(7) Uani 1 1 d . . .
C10 C 0.3725(4) 0.08250(14) 0.7976(3) 0.0254(7) Uani 1 1 d . . .
C4 C 0.6223(3) 0.34436(13) 0.8877(3) 0.0241(7) Uani 1 1 d . . .
C17 C 0.5477(4) -0.02777(14) 0.8505(4) 0.0337(8) Uani 1 1 d . . .
H17 H 0.6061 -0.0644 0.8687 0.040 Uiso 1 1 calc R . .
C8 C 0.1270(4) 0.02620(16) 0.7221(4) 0.0363(8) Uani 1 1 d . . .
H8 H 0.0699 -0.0108 0.7048 0.044 Uiso 1 1 calc R . .
C6 C 0.1345(4) 0.13517(16) 0.7258(4) 0.0340(8) Uani 1 1 d . . .
H6 H 0.0780 0.1723 0.7091 0.041 Uiso 1 1 calc R . .
C11 C 0.7750(4) 0.14167(15) 0.9210(4) 0.0359(8) Uani 1 1 d . . .
H11 H 0.8253 0.1800 0.9358 0.043 Uiso 1 1 calc R . .
C7 C 0.0472(4) 0.08041(16) 0.6970(4) 0.0392(9) Uani 1 1 d . . .
H7 H -0.0650 0.0812 0.6609 0.047 Uiso 1 1 calc R . .
C13 C 0.7979(4) 0.03380(15) 0.9288(4) 0.0386(9) Uani 1 1 d . . .
H13 H 0.8605 -0.0018 0.9470 0.046 Uiso 1 1 calc R . .
C12 C 0.8703(4) 0.08965(15) 0.9546(4) 0.0424(10) Uani 1 1 d . . .
H12 H 0.9819 0.0929 0.9941 0.051 Uiso 1 1 calc R . .
H7C H 0.737(7) 0.320(3) 0.694(3) 0.11(2) Uiso 1 1 d D . .
H7B H 0.672(7) 0.2974(19) 0.553(5) 0.12(2) Uiso 1 1 d D . .
H6C H 0.201(4) 0.2912(18) 0.840(4) 0.055(14) Uiso 1 1 d D . .
H3B H 0.555(6) 0.2139(19) 1.099(5) 0.057(15) Uiso 1 1 d . . .
H6B H 0.321(4) 0.3205(14) 0.807(4) 0.063(14) Uiso 1 1 d D . .
H3C H 0.399(6) 0.2023(17) 1.075(4) 0.053(13) Uiso 1 1 d . . .

loop_
_atom_site_aniso_label
_atom_site_aniso_U_11
_atom_site_aniso_U_22
_atom_site_aniso_U_33
_atom_site_aniso_U_23
_atom_site_aniso_U_13
_atom_site_aniso_U_12
Mn1 0.0190(2) 0.0204(2) 0.0293(3) -0.0008(2) 0.00732(19) -0.00202(18)
S1 0.0190(4) 0.0207(4) 0.0463(5) 0.0036(4) 0.0055(3) -0.0018(3)
S2 0.0186(4) 0.0217(4) 0.0470(6) 0.0026(4) 0.0073(3) -0.0025(3)
O1 0.0210(11) 0.0250(11) 0.0446(15) -0.0066(10) 0.0059(10) -0.0045(9)
O4 0.0432(14) 0.0273(11) 0.0525(16) 0.0000(11) 0.0303(13) 0.0023(10)
O7 0.0494(17) 0.0526(18) 0.057(2) -0.0141(16) 0.0280(16) -0.0124(14)
O2 0.0216(11) 0.0251(11) 0.0612(17) -0.0007(11) 0.0103(11) -0.0009(9)
O5 0.0276(14) 0.0695(19) 0.0308(15) 0.0038(13) 0.0058(12) -0.0017(13)
O6 0.0217(11) 0.0320(13) 0.0315(13) -0.0036(11) 0.0093(10) -0.0025(10)
O3 0.0363(12) 0.0258(11) 0.0262(12) 0.0008(10) 0.0110(10) -0.0026(9)
N1 0.0225(13) 0.0280(14) 0.0287(15) 0.0039(12) 0.0066(11) 0.0000(11)
N2 0.0209(13) 0.0255(13) 0.0358(17) -0.0033(12) 0.0090(12) -0.0026(10)
C1 0.0232(14) 0.0183(14) 0.0260(17) -0.0006(13) 0.0096(13) -0.0030(11)
C3 0.0186(14) 0.0226(14) 0.0358(19) 0.0027(14) 0.0052(13) 0.0000(11)
C16 0.042(2) 0.0227(16) 0.038(2) -0.0004(15) 0.0141(16) -0.0074(15)
C15 0.0280(16) 0.0214(15) 0.0213(16) 0.0009(13) 0.0069(13) -0.0007(12)
C2 0.0216(14) 0.0207(14) 0.0243(17) -0.0018(13) 0.0078(13) -0.0040(12)
C14 0.0283(17) 0.0256(16) 0.0331(19) -0.0001(15) 0.0098(14) -0.0004(13)
C9 0.0301(16) 0.0284(16) 0.0318(19) -0.0015(15) 0.0141(14) -0.0069(14)
C5 0.0189(14) 0.0228(15) 0.0324(18) -0.0032(14) 0.0085(13) -0.0010(12)
C10 0.0254(15) 0.0259(15) 0.0246(17) 0.0005(13) 0.0081(13) -0.0029(12)
C4 0.0221(15) 0.0251(16) 0.0233(17) -0.0027(13) 0.0052(13) -0.0047(12)
C17 0.0397(19) 0.0185(15) 0.045(2) 0.0040(15) 0.0167(17) 0.0045(14)
C8 0.0292(17) 0.0360(18) 0.040(2) -0.0020(17) 0.0064(15) -0.0151(15)
C6 0.0211(15) 0.0364(18) 0.041(2) 0.0062(16) 0.0057(15) 0.0005(13)
C11 0.0240(16) 0.0267(16) 0.055(2) -0.0035(17) 0.0113(16) -0.0028(13)
C7 0.0227(16) 0.0421(19) 0.048(2) 0.0014(18) 0.0057(16) -0.0090(15)
C13 0.0330(18) 0.0324(18) 0.050(2) 0.0042(17) 0.0132(17) 0.0088(15)
C12 0.0199(16) 0.038(2) 0.066(3) -0.0039(19) 0.0107(17) 0.0004(14)

loop_
_atom_type_symbol
_atom_type_description
_atom_type_scat_dispersion_real
_atom_type_scat_dispersion_imag
_atom_type_scat_source
C C 0.0033 0.0016 'International Tables Vol C Tables 4.2.6.8 and 6.1.1.4'
H H 0.0000 0.0000 'International Tables Vol C Tables 4.2.6.8 and 6.1.1.4'
N N 0.0061 0.0033 'International Tables Vol C Tables 4.2.6.8 and 6.1.1.4'
O O 0.0106 0.0060 'International Tables Vol C Tables 4.2.6.8 and 6.1.1.4'
S S 0.1246 0.1234 'International Tables Vol C Tables 4.2.6.8 and 6.1.1.4'
Mn Mn 0.3368 0.7283 'International Tables Vol C Tables 4.2.6.8 and 6.1.1.4'

loop_
_geom_angle_atom_site_label_1
_geom_angle_atom_site_label_2
_geom_angle_atom_site_label_3
_geom_angle
_geom_angle_site_symmetry_1
_geom_angle_site_symmetry_3
_geom_angle_publ_flag
O1 Mn1 O3 85.08(9) . 4_565 ?
O1 Mn1 O5 86.26(11) . . ?
O3 Mn1 O5 170.91(10) 4_565 . ?
O1 Mn1 O6 93.65(8) . . ?
O3 Mn1 O6 90.37(9) 4_565 . ?
O5 Mn1 O6 87.43(10) . . ?
O1 Mn1 N2 95.30(9) . . ?
O3 Mn1 N2 97.53(9) 4_565 . ?
O5 Mn1 N2 86.01(11) . . ?
O6 Mn1 N2 168.53(10) . . ?
O1 Mn1 N1 169.18(9) . . ?
O3 Mn1 N1 96.95(9) 4_565 . ?
O5 Mn1 N1 92.08(11) . . ?
O6 Mn1 N1 96.95(9) . . ?
N2 Mn1 N1 73.92(9) . . ?
C3 S1 C1 94.91(14) . . ?
C2 S2 C3 94.69(14) . . ?
C4 O1 Mn1 127.23(19) . . ?
H7C O7 H7B 114(6) . . ?
Mn1 O5 H3B 121(4) . . ?
Mn1 O5 H3C 121(3) . . ?
H3B O5 H3C 109(4) . . ?
Mn1 O6 H6C 123(3) . . ?
Mn1 O6 H6B 95(3) . . ?
H6C O6 H6B 111(4) . . ?
C5 O3 Mn1 142.9(2) . 4_666 ?
C6 N1 C10 117.4(3) . . ?
C6 N1 Mn1 127.8(2) . . ?
C10 N1 Mn1 114.69(19) . . ?
C11 N2 C15 118.5(3) . . ?
C11 N2 Mn1 126.0(2) . . ?
C15 N2 Mn1 115.39(19) . . ?
C2 C1 C4 126.9(3) . . ?
C2 C1 S1 117.1(2) . . ?
C4 C1 S1 116.0(2) . . ?
C3 C3 S1 124.1(3) 3_767 . ?
C3 C3 S2 121.5(3) 3_767 . ?
S1 C3 S2 114.42(16) . . ?
C17 C16 C9 120.8(3) . . ?
C17 C16 H16 119.6 . . ?
C9 C16 H16 119.6 . . ?
N2 C15 C14 122.2(3) . . ?
N2 C15 C10 118.3(3) . . ?
C14 C15 C10 119.5(3) . . ?
C1 C2 C5 128.3(3) . . ?
C1 C2 S2 118.3(2) . . ?
C5 C2 S2 113.4(2) . . ?
C13 C14 C15 117.0(3) . . ?
C13 C14 C17 123.1(3) . . ?
C15 C14 C17 119.9(3) . . ?
C8 C9 C10 117.6(3) . . ?
C8 C9 C16 122.9(3) . . ?
C10 C9 C16 119.5(3) . . ?
O3 C5 O4 125.6(3) . . ?
O3 C5 C2 118.0(3) . . ?
O4 C5 C2 116.4(3) . . ?
N1 C10 C9 122.8(3) . . ?
N1 C10 C15 117.7(3) . . ?
C9 C10 C15 119.5(3) . . ?
O2 C4 O1 127.0(3) . . ?
O2 C4 C1 118.3(3) . . ?
O1 C4 C1 114.7(3) . . ?
C16 C17 C14 120.8(3) . . ?
C16 C17 H17 119.6 . . ?
C14 C17 H17 119.6 . . ?
C7 C8 C9 119.8(3) . . ?
C7 C8 H8 120.1 . . ?
C9 C8 H8 120.1 . . ?
N1 C6 C7 123.1(3) . . ?
N1 C6 H6 118.4 . . ?
C7 C6 H6 118.4 . . ?
N2 C11 C12 123.2(3) . . ?
N2 C11 H11 118.4 . . ?
C12 C11 H11 118.4 . . ?
C8 C7 C6 119.3(3) . . ?
C8 C7 H7 120.4 . . ?
C6 C7 H7 120.4 . . ?
C12 C13 C14 120.5(3) . . ?
C12 C13 H13 119.8 . . ?
C14 C13 H13 119.8 . . ?
C13 C12 C11 118.5(3) . . ?
C13 C12 H12 120.7 . . ?
C11 C12 H12 120.7 . . ?

loop_
_geom_bond_atom_site_label_1
_geom_bond_atom_site_label_2
_geom_bond_distance
_geom_bond_site_symmetry_2
_geom_bond_publ_flag
Mn1 O1 2.122(2) . ?
Mn1 O3 2.145(2) 4_565 ?
Mn1 O5 2.208(3) . ?
Mn1 O6 2.239(2) . ?
Mn1 N2 2.247(3) . ?
Mn1 N1 2.270(3) . ?
S1 C3 1.754(3) . ?
S1 C1 1.757(3) . ?
S2 C2 1.741(3) . ?
S2 C3 1.765(3) . ?
O1 C4 1.269(3) . ?
O4 C5 1.250(4) . ?
O7 H7C 0.86(2) . ?
O7 H7B 0.86(2) . ?
O2 C4 1.237(4) . ?
O5 H3B 0.74(4) . ?
O5 H3C 0.92(5) . ?
O6 H6C 0.817(19) . ?
O6 H6B 0.845(19) . ?
O3 C5 1.249(4) . ?
O3 Mn1 2.145(2) 4_666 ?
N1 C6 1.325(4) . ?
N1 C10 1.369(4) . ?
N2 C11 1.324(4) . ?
N2 C15 1.361(4) . ?
C1 C2 1.332(4) . ?
C1 C4 1.504(4) . ?
C3 C3 1.333(6) 3_767 ?
C16 C17 1.354(5) . ?
C16 C9 1.439(5) . ?
C16 H16 0.9400 . ?
C15 C14 1.407(4) . ?
C15 C10 1.434(4) . ?
C2 C5 1.521(4) . ?
C14 C13 1.406(5) . ?
C14 C17 1.428(4) . ?
C9 C8 1.395(4) . ?
C9 C10 1.407(4) . ?
C17 H17 0.9400 . ?
C8 C7 1.362(5) . ?
C8 H8 0.9400 . ?
C6 C7 1.405(5) . ?
C6 H6 0.9400 . ?
C11 C12 1.392(5) . ?
C11 H11 0.9400 . ?
C7 H7 0.9400 . ?
C13 C12 1.366(5) . ?
C13 H13 0.9400 . ?
C12 H12 0.9400 . ?

loop_
_geom_torsion_atom_site_label_1
_geom_torsion_atom_site_label_2
_geom_torsion_atom_site_label_3
_geom_torsion_atom_site_label_4
_geom_torsion
_geom_torsion_site_symmetry_1
_geom_torsion_site_symmetry_2
_geom_torsion_site_symmetry_3
_geom_torsion_site_symmetry_4
_geom_torsion_publ_flag
O3 Mn1 O1 C4 90.8(3) 4_565 . . . ?
O5 Mn1 O1 C4 -86.4(3) . . . . ?
O6 Mn1 O1 C4 0.7(3) . . . . ?
N2 Mn1 O1 C4 -172.1(3) . . . . ?
N1 Mn1 O1 C4 -167.9(5) . . . . ?
O1 Mn1 N1 C6 177.6(5) . . . . ?
O3 Mn1 N1 C6 -82.2(3) 4_565 . . . ?
O5 Mn1 N1 C6 96.7(3) . . . . ?
O6 Mn1 N1 C6 9.1(3) . . . . ?
N2 Mn1 N1 C6 -178.0(3) . . . . ?
O1 Mn1 N1 C10 -4.8(7) . . . . ?
O3 Mn1 N1 C10 95.4(2) 4_565 . . . ?
O5 Mn1 N1 C10 -85.7(2) . . . . ?
O6 Mn1 N1 C10 -173.4(2) . . . . ?
N2 Mn1 N1 C10 -0.5(2) . . . . ?
O1 Mn1 N2 C11 2.4(3) . . . . ?
O3 Mn1 N2 C11 88.1(3) 4_565 . . . ?
O5 Mn1 N2 C11 -83.5(3) . . . . ?
O6 Mn1 N2 C11 -138.7(4) . . . . ?
N1 Mn1 N2 C11 -176.8(3) . . . . ?
O1 Mn1 N2 C15 179.2(2) . . . . ?
O3 Mn1 N2 C15 -95.0(2) 4_565 . . . ?
O5 Mn1 N2 C15 93.4(2) . . . . ?
O6 Mn1 N2 C15 38.1(6) . . . . ?
N1 Mn1 N2 C15 0.1(2) . . . . ?
C3 S1 C1 C2 -3.7(3) . . . . ?
C3 S1 C1 C4 178.9(2) . . . . ?
C1 S1 C3 C3 -173.4(4) . . . 3_767 ?
C1 S1 C3 S2 7.0(2) . . . . ?
C2 S2 C3 C3 173.0(4) . . . 3_767 ?
C2 S2 C3 S1 -7.5(2) . . . . ?
C11 N2 C15 C14 -2.1(5) . . . . ?
Mn1 N2 C15 C14 -179.2(2) . . . . ?
C11 N2 C15 C10 177.4(3) . . . . ?
Mn1 N2 C15 C10 0.3(4) . . . . ?
C4 C1 C2 C5 -5.3(6) . . . . ?
S1 C1 C2 C5 177.6(3) . . . . ?
C4 C1 C2 S2 176.0(3) . . . . ?
S1 C1 C2 S2 -1.1(4) . . . . ?
C3 S2 C2 C1 5.2(3) . . . . ?
C3 S2 C2 C5 -173.7(2) . . . . ?
N2 C15 C14 C13 1.5(5) . . . . ?
C10 C15 C14 C13 -178.0(3) . . . . ?
N2 C15 C14 C17 -179.7(3) . . . . ?
C10 C15 C14 C17 0.8(5) . . . . ?
C17 C16 C9 C8 179.7(3) . . . . ?
C17 C16 C9 C10 0.4(5) . . . . ?
Mn1 O3 C5 O4 139.1(3) 4_666 . . . ?
Mn1 O3 C5 C2 -37.6(5) 4_666 . . . ?
C1 C2 C5 O3 -69.0(4) . . . . ?
S2 C2 C5 O3 109.8(3) . . . . ?
C1 C2 C5 O4 114.0(4) . . . . ?
S2 C2 C5 O4 -67.2(3) . . . . ?
C6 N1 C10 C9 -1.6(5) . . . . ?
Mn1 N1 C10 C9 -179.4(2) . . . . ?
C6 N1 C10 C15 178.6(3) . . . . ?
Mn1 N1 C10 C15 0.8(4) . . . . ?
C8 C9 C10 N1 1.3(5) . . . . ?
C16 C9 C10 N1 -179.4(3) . . . . ?
C8 C9 C10 C15 -178.9(3) . . . . ?
C16 C9 C10 C15 0.4(5) . . . . ?
N2 C15 C10 N1 -0.8(5) . . . . ?
C14 C15 C10 N1 178.8(3) . . . . ?
N2 C15 C10 C9 179.4(3) . . . . ?
C14 C15 C10 C9 -1.0(5) . . . . ?
Mn1 O1 C4 O2 -2.8(5) . . . . ?
Mn1 O1 C4 C1 178.4(2) . . . . ?
C2 C1 C4 O2 172.2(3) . . . . ?
S1 C1 C4 O2 -10.6(4) . . . . ?
C2 C1 C4 O1 -8.9(5) . . . . ?
S1 C1 C4 O1 168.3(2) . . . . ?
C9 C16 C17 C14 -0.6(6) . . . . ?
C13 C14 C17 C16 178.8(3) . . . . ?
C15 C14 C17 C16 0.1(5) . . . . ?
C10 C9 C8 C7 0.0(5) . . . . ?
C16 C9 C8 C7 -179.3(4) . . . . ?
C10 N1 C6 C7 0.5(5) . . . . ?
Mn1 N1 C6 C7 178.0(3) . . . . ?
C15 N2 C11 C12 0.2(6) . . . . ?
Mn1 N2 C11 C12 177.0(3) . . . . ?
C9 C8 C7 C6 -1.1(6) . . . . ?
N1 C6 C7 C8 0.8(6) . . . . ?
C15 C14 C13 C12 0.9(5) . . . . ?
C17 C14 C13 C12 -177.8(4) . . . . ?
C14 C13 C12 C11 -2.7(6) . . . . ?
N2 C11 C12 C13 2.2(6) . . . . ?
